data_4321222
loop_
_publ_author_name
'Sian C. Davies'
'David L. Hughes'
'Zofia Janas'
'Lucjan B. Jerzykiewicz'
'Raymond L. Richards'
'J. Roger Sanders'
'James E. Silverston'
'Piotr Sobota'

_publ_section_title
;
 Vanadium Complexes of the N(CH2CH2S)33- and O(CH2CH2S)22- Ligands with
 Coligands Relevant to Nitrogen Fixation Processes
;
_journal_name_full 'Inorganic Chemistry'
_journal_page_first 3485
_journal_page_last 3498
_journal_paper_doi 10.1021/ic9909476
_journal_volume 39
_journal_year 2000
_chemical_formula_structural '[V {N(CH2CH2S)3} (NNMePh)]'
_chemical_formula_sum 'C13 H20 N3 S3 V'
_chemical_formula_weight 365.44
_chemical_name_common 'Compound 2c'
_chemical_name_systematic
;
 ?
;
_space_group_IT_number 14
_symmetry_cell_setting monoclinic
_symmetry_space_group_name_Hall '-P 2ybc'
_symmetry_space_group_name_H-M 'P 1 21/c 1'
_atom_sites_solution_hydrogens geom
_atom_sites_solution_primary direct
_atom_sites_solution_secondary difmap
_audit_creation_method SHELXL-97
_cell_angle_alpha 90.00
_cell_angle_beta 101.68(3)
_cell_angle_gamma 90.00
_cell_formula_units_Z 4
_cell_length_a 12.713(4)
_cell_length_b 8.570(3)
_cell_length_c 15.225(3)
_cell_measurement_reflns_used 25
_cell_measurement_temperature 301(2)
_cell_measurement_theta_max 13
_cell_measurement_theta_min 8.5
_cell_volume 1624.4(8)
_computing_cell_refinement 'Kuma KM4 software 1996'
_computing_data_collection 'Kuma KM4 software 1996'
_computing_data_reduction 'Kuma KM4 software 1996'
_computing_molecular_graphics 'ORTEPII, 1976'
_computing_structure_refinement 'SHELXL-97 (Sheldrick, 1997)'
_computing_structure_solution 'SHELXS-97 (Sheldrick, 1990)'
_diffrn_ambient_temperature 301(2)
_diffrn_measured_fraction_theta_full 0.775
_diffrn_measured_fraction_theta_max 0.775
_diffrn_measurement_device 'Kuma KM4 automatic diffractometer'
_diffrn_measurement_method 'profile data from omega/2theta scans'
_diffrn_radiation_monochromator graphite
_diffrn_radiation_source 'fine-focus sealed tube'
_diffrn_radiation_type MoK\a
_diffrn_radiation_wavelength 0.71073
_diffrn_reflns_av_R_equivalents 0.0209
_diffrn_reflns_av_sigmaI/netI 0.0171
_diffrn_reflns_limit_h_max 15
_diffrn_reflns_limit_h_min 0
_diffrn_reflns_limit_k_max 10
_diffrn_reflns_limit_k_min 0
_diffrn_reflns_limit_l_max 17
_diffrn_reflns_limit_l_min -18
_diffrn_reflns_number 2461
_diffrn_reflns_theta_full 25.05
_diffrn_reflns_theta_max 25.05
_diffrn_reflns_theta_min 2.73
_diffrn_standards_decay_% 0.1
_diffrn_standards_interval_count 100
_diffrn_standards_number 3
_exptl_absorpt_coefficient_mu 0.989
_exptl_absorpt_correction_type none
_exptl_crystal_colour 'dark red'
_exptl_crystal_density_diffrn 1.494
_exptl_crystal_density_meas ?
_exptl_crystal_density_method 'not measured'
_exptl_crystal_description cubic
_exptl_crystal_F_000 760
_exptl_crystal_size_max 0.4
_exptl_crystal_size_mid 0.3
_exptl_crystal_size_min 0.1
_refine_diff_density_max 0.476
_refine_diff_density_min -0.399
_refine_diff_density_rms 0.070
_refine_ls_extinction_method none
_refine_ls_goodness_of_fit_all 1.101
_refine_ls_hydrogen_treatment mixed
_refine_ls_matrix_type full
_refine_ls_number_parameters 212
_refine_ls_number_reflns 2398
_refine_ls_number_restraints 0
_refine_ls_restrained_S_all 1.101
_refine_ls_R_factor_all 0.0393
_refine_ls_R_factor_obs 0.0338
_refine_ls_shift/su_max 0.185
_refine_ls_shift/su_mean 0.006
_refine_ls_structure_factor_coef Fsqd
_refine_ls_weighting_details 'w=1/[\s^2^(Fo^2^)+(0.0616P)^2^+0.4775P] where P=(Fo^2^+2Fc^2^)/3'
_refine_ls_weighting_scheme calc
_refine_ls_wR_factor_all 0.0920
_refine_ls_wR_factor_obs 0.0884
_reflns_number_gt 2186
_reflns_number_total 2398
_reflns_threshold_expression >2sigma(I)
_cod_data_source_file ic9909476_02.cif
_cod_data_source_block C13H20N3S3V
_cod_depositor_comments
;
The following automatic conversions were performed:

'_exptl_crystal_density_meas' value 'none' was changed to '?' - the
value is perceived as not measured.

Automatic conversion script
Id: cif_fix_values 3008 2015-01-20 13:52:24Z robertas 

The following automatic conversions were performed:

'_refine_ls_weighting_scheme' value 'calc
w=1/[\s^2^(Fo^2^)+(0.0616P)^2^+0.4775P] where P=(Fo^2^+2Fc^2^)/3' was
changed to 'calc'. New tag '_refine_ls_weighting_details' was
created. The value of the new tag was set to
'w=1/[\s^2^(Fo^2^)+(0.0616P)^2^+0.4775P] where P=(Fo^2^+2Fc^2^)/3'.

Automatic conversion script
Id: cif_fix_values 3143 2015-03-26 13:38:13Z robertas 
;
_cod_database_code 4321222

loop_
_symmetry_equiv_pos_as_xyz
'x, y, z'
'-x, y+1/2, -z+1/2'
'-x, -y, -z'
'x, -y-1/2, z-1/2'

loop_
_atom_site_label
_atom_site_type_symbol
_atom_site_fract_x
_atom_site_fract_y
_atom_site_fract_z
_atom_site_U_iso_or_equiv
_atom_site_adp_type
_atom_site_occupancy
_atom_site_calc_flag
_atom_site_refinement_flags
_atom_site_disorder_assembly
_atom_site_disorder_group
V V 0.71018(3) 0.23037(5) 0.56287(3) 0.03417(15) Uani 1 d . . .
S1 S 0.55803(6) 0.21932(9) 0.45568(4) 0.04560(19) Uani 1 d . . .
S2 S 0.75782(6) 0.01809(9) 0.65088(5) 0.0529(2) Uani 1 d . . .
S3 S 0.77879(6) 0.46728(9) 0.60788(5) 0.0528(2) Uani 1 d . . .
N1 N 0.59970(16) 0.2759(3) 0.65560(14) 0.0380(5) Uani 1 d . . .
N2 N 0.79522(16) 0.1935(2) 0.49398(13) 0.0379(5) Uani 1 d . . .
N3 N 0.86439(16) 0.1674(3) 0.44252(14) 0.0414(5) Uani 1 d . . .
C1 C 0.4981(3) 0.3437(6) 0.6058(3) 0.0470(13) Uani 0.672(8) d P A 1
C1' C 0.4905(6) 0.2059(11) 0.6124(5) 0.048(3) Uani 0.343(8) d P A 2
C2 C 0.4540(2) 0.2516(4) 0.52000(19) 0.0489(7) Uani 1 d . . .
C3 C 0.5769(4) 0.1293(5) 0.7004(3) 0.0461(13) Uani 0.657(8) d P A 1
C3' C 0.6396(8) 0.1988(15) 0.7406(6) 0.058(3) Uani 0.328(8) d P A 2
C4 C 0.6735(2) 0.0347(4) 0.7336(2) 0.0567(8) Uani 1 d . . .
C5 C 0.6526(4) 0.3887(5) 0.7270(3) 0.0477(14) Uani 0.660(8) d P A 1
C5' C 0.5891(7) 0.4439(11) 0.6655(6) 0.053(3) Uani 0.340(8) d P A 2
C6 C 0.6969(2) 0.5283(4) 0.68640(19) 0.0526(7) Uani 1 d . . .
C7 C 0.9269(2) 0.3004(3) 0.4219(2) 0.0546(7) Uani 1 d . . .
C8 C 0.87810(18) 0.0166(3) 0.41141(16) 0.0363(5) Uani 1 d . . .
C9 C 0.9533(2) -0.0120(3) 0.35858(19) 0.0475(6) Uani 1 d . . .
C10 C 0.9644(2) -0.1619(4) 0.3274(2) 0.0558(7) Uani 1 d . . .
C11 C 0.9031(3) -0.2824(4) 0.3482(2) 0.0573(8) Uani 1 d . . .
C12 C 0.8295(3) -0.2539(3) 0.4014(2) 0.0538(7) Uani 1 d . . .
C13 C 0.8165(2) -0.1058(3) 0.43322(18) 0.0459(6) Uani 1 d . . .
H1A H 0.5103 0.4511 0.5904 0.056 Uiso 0.672(8) calc PR A 1
H1B H 0.4454 0.3437 0.6438 0.056 Uiso 0.672(8) calc PR A 1
H1'1 H 0.4955 0.0931 0.6156 0.057 Uiso 0.328(8) calc PR A 2
H1'2 H 0.4376 0.2384 0.6466 0.057 Uiso 0.328(8) calc PR A 2
H2A H 0.3950 0.3087 0.4837 0.059 Uiso 1 calc R B 1
H2B H 0.4267 0.1519 0.5356 0.059 Uiso 1 calc R B 1
H3A H 0.5435 0.1553 0.7504 0.055 Uiso 0.657(8) calc PR A 1
H3B H 0.5260 0.0676 0.6583 0.055 Uiso 0.657(8) calc PR A 1
H3'1 H 0.5839 0.2015 0.7757 0.070 Uiso 0.343(8) calc PR A 2
H3'2 H 0.7003 0.2577 0.7732 0.070 Uiso 0.343(8) calc PR A 2
H4A H 0.6520 -0.0688 0.7489 0.068 Uiso 1 calc R C 1
H4B H 0.7146 0.0819 0.7877 0.068 Uiso 1 calc R C 1
H5A H 0.6006 0.4232 0.7614 0.057 Uiso 0.660(8) calc PR A 1
H5B H 0.7104 0.3362 0.7675 0.057 Uiso 0.660(8) calc PR A 1
H5'1 H 0.5508 0.4641 0.7133 0.064 Uiso 0.340(8) calc PR A 2
H5'2 H 0.5465 0.4859 0.6104 0.064 Uiso 0.340(8) calc PR A 2
H6A H 0.7399 0.5905 0.7336 0.063 Uiso 1 calc R D 1
H6B H 0.6380 0.5926 0.6556 0.063 Uiso 1 calc R D 1
H7A H 0.9091 0.3213 0.3587 0.066 Uiso 1 calc R . .
H7B H 1.0021 0.2770 0.4392 0.066 Uiso 1 calc R . .
H7C H 0.9106 0.3903 0.4543 0.066 Uiso 1 calc R . .
H9 H 0.9958 0.0687 0.3443 0.057 Uiso 1 calc R . .
H10 H 1.0143 -0.1809 0.2917 0.067 Uiso 1 calc R . .
H11 H 0.9112 -0.3824 0.3267 0.069 Uiso 1 calc R . .
H12 H 0.7880 -0.3355 0.4160 0.065 Uiso 1 calc R . .
H13 H 0.7666 -0.0880 0.4691 0.055 Uiso 1 calc R . .

loop_
_atom_site_aniso_label
_atom_site_aniso_U_11
_atom_site_aniso_U_22
_atom_site_aniso_U_33
_atom_site_aniso_U_23
_atom_site_aniso_U_13
_atom_site_aniso_U_12
V 0.0372(2) 0.0359(2) 0.0322(2) 0.00203(17) 0.01371(17) 0.00385(16)
S1 0.0504(4) 0.0536(4) 0.0325(3) -0.0044(3) 0.0077(3) 0.0046(3)
S2 0.0530(4) 0.0550(4) 0.0554(4) 0.0206(3) 0.0224(3) 0.0173(3)
S3 0.0578(4) 0.0489(4) 0.0553(4) -0.0088(3) 0.0197(3) -0.0114(3)
N1 0.0389(11) 0.0465(12) 0.0306(11) 0.0002(9) 0.0120(8) 0.0054(9)
N2 0.0426(11) 0.0386(11) 0.0361(11) 0.0019(9) 0.0162(9) 0.0036(9)
N3 0.0457(11) 0.0412(12) 0.0438(12) 0.0005(10) 0.0247(9) -0.0017(9)
C1 0.038(2) 0.059(3) 0.047(2) -0.005(2) 0.0154(17) 0.0084(18)
C1' 0.039(4) 0.059(6) 0.050(5) 0.002(4) 0.021(3) 0.003(4)
C2 0.0382(14) 0.0614(18) 0.0464(16) 0.0006(13) 0.0070(12) 0.0039(12)
C3 0.050(3) 0.054(3) 0.039(2) 0.004(2) 0.021(2) -0.002(2)
C3' 0.058(6) 0.097(8) 0.022(4) 0.007(5) 0.016(4) 0.014(6)
C4 0.0636(18) 0.065(2) 0.0464(16) 0.0218(15) 0.0220(14) 0.0055(15)
C5 0.059(3) 0.054(3) 0.033(2) -0.0080(19) 0.016(2) 0.002(2)
C5' 0.055(5) 0.063(6) 0.048(5) -0.016(4) 0.021(4) 0.014(4)
C6 0.0633(17) 0.0514(17) 0.0423(15) -0.0155(13) 0.0084(13) 0.0016(13)
C7 0.0617(17) 0.0459(16) 0.0639(19) 0.0034(14) 0.0306(15) -0.0080(13)
C8 0.0368(12) 0.0434(14) 0.0298(12) 0.0016(10) 0.0087(9) 0.0021(10)
C9 0.0439(14) 0.0544(17) 0.0490(15) -0.0036(13) 0.0209(12) -0.0023(12)
C10 0.0538(16) 0.065(2) 0.0535(17) -0.0143(15) 0.0218(13) 0.0061(14)
C11 0.0717(19) 0.0486(17) 0.0523(18) -0.0123(14) 0.0141(15) 0.0045(14)
C12 0.0682(19) 0.0420(16) 0.0534(18) -0.0030(13) 0.0171(14) -0.0074(13)
C13 0.0485(14) 0.0484(16) 0.0455(15) -0.0011(13) 0.0206(12) -0.0030(12)

loop_
_atom_type_symbol
_atom_type_description
_atom_type_scat_dispersion_real
_atom_type_scat_dispersion_imag
_atom_type_scat_source
C C 0.0033 0.0016 'International Tables Vol C Tables 4.2.6.8 and 6.1.1.4'
H H 0.0000 0.0000 'International Tables Vol C Tables 4.2.6.8 and 6.1.1.4'
N N 0.0061 0.0033 'International Tables Vol C Tables 4.2.6.8 and 6.1.1.4'
S S 0.1246 0.1234 'International Tables Vol C Tables 4.2.6.8 and 6.1.1.4'
V V 0.3005 0.5294 'International Tables Vol C Tables 4.2.6.8 and 6.1.1.4'

loop_
_geom_angle_atom_site_label_1
_geom_angle_atom_site_label_2
_geom_angle_atom_site_label_3
_geom_angle
_geom_angle_site_symmetry_1
_geom_angle_site_symmetry_3
_geom_angle_publ_flag
N2 V N1 178.93(9) . . ?
N2 V S3 95.76(8) . . ?
N1 V S3 84.50(6) . . ?
N2 V S1 96.07(8) . . ?
N1 V S1 84.70(6) . . ?
S3 V S1 118.46(3) . . ?
N2 V S2 95.12(8) . . ?
N1 V S2 83.86(6) . . ?
S3 V S2 120.06(4) . . ?
S1 V S2 118.61(4) . . ?
C2 S1 V 102.32(9) . . ?
C4 S2 V 102.85(10) . . ?
C6 S3 V 102.75(10) . . ?
C3' N1 C5' 112.4(6) . . ?
C3' N1 C1 138.5(4) . . ?
C5' N1 C1 64.8(4) . . ?
C3' N1 C3 43.2(5) . . ?
C5' N1 C3 139.2(4) . . ?
C1 N1 C3 109.6(3) . . ?
C3' N1 C5 67.9(5) . . ?
C5' N1 C5 47.9(4) . . ?
C1 N1 C5 109.5(3) . . ?
C3 N1 C5 108.1(3) . . ?
C3' N1 C1' 109.1(6) . . ?
C5' N1 C1' 109.6(5) . . ?
C1 N1 C1' 46.5(4) . . ?
C3 N1 C1' 67.8(4) . . ?
C5 N1 C1' 142.5(4) . . ?
C3' N1 V 109.6(4) . . ?
C5' N1 V 108.9(3) . . ?
C1 N1 V 110.06(19) . . ?
C3 N1 V 110.56(19) . . ?
C5 N1 V 108.90(19) . . ?
C1' N1 V 107.1(3) . . ?
N3 N2 V 177.81(18) . . ?
N2 N3 C8 120.3(2) . . ?
N2 N3 C7 117.1(2) . . ?
C8 N3 C7 122.6(2) . . ?
N1 C1 C2 111.4(3) . . ?
C2 C1' N1 113.3(6) . . ?
C1' C2 C1 47.1(4) . . ?
C1' C2 S1 111.0(3) . . ?
C1 C2 S1 110.9(2) . . ?
C4 C3 N1 113.3(3) . . ?
N1 C3' C4 115.0(7) . . ?
C3 C4 C3' 42.9(4) . . ?
C3 C4 S2 111.9(2) . . ?
C3' C4 S2 110.2(4) . . ?
C6 C5 N1 111.3(3) . . ?
N1 C5' C6 113.1(5) . . ?
C5 C6 C5' 46.7(4) . . ?
C5 C6 S3 110.7(2) . . ?
C5' C6 S3 109.7(3) . . ?
C13 C8 C9 119.5(2) . . ?
C13 C8 N3 120.1(2) . . ?
C9 C8 N3 120.4(2) . . ?
C10 C9 C8 119.4(3) . . ?
C11 C10 C9 121.2(3) . . ?
C10 C11 C12 119.3(3) . . ?
C11 C12 C13 120.9(3) . . ?
C12 C13 C8 119.8(3) . . ?

loop_
_geom_bond_atom_site_label_1
_geom_bond_atom_site_label_2
_geom_bond_distance
_geom_bond_site_symmetry_2
_geom_bond_publ_flag
V N2 1.682(2) . ?
V N1 2.218(2) . ?
V S3 2.2606(11) . ?
V S1 2.2662(12) . ?
V S2 2.2679(10) . ?
S1 C2 1.819(3) . ?
S2 C4 1.817(3) . ?
S3 C6 1.814(3) . ?
N1 C3' 1.450(9) . ?
N1 C5' 1.456(9) . ?
N1 C1 1.478(4) . ?
N1 C3 1.486(5) . ?
N1 C5 1.507(5) . ?
N1 C1' 1.533(8) . ?
N2 N3 1.310(3) . ?
N3 C8 1.400(3) . ?
N3 C7 1.459(3) . ?
C1 C2 1.532(5) . ?
C1' C2 1.444(9) . ?
C3 C4 1.474(5) . ?
C3' C4 1.481(12) . ?
C5 C6 1.507(5) . ?
C5' C6 1.525(9) . ?
C8 C13 1.389(4) . ?
C8 C9 1.390(3) . ?
C9 C10 1.387(4) . ?
C10 C11 1.369(5) . ?
C11 C12 1.378(4) . ?
C12 C13 1.381(4) . ?
